data_4023908
loop_
_publ_author_name
'Peng Gao'
'Xinliang Feng'
'Xiaoyin Yang'
'Volker Enkelmann'
'Martin Baumgarten'
'Klaus M\"ullen'

_publ_contact_author_address
; 
 Max-Planck-Institut f\"ur Polymerforschung 
 Postfach 3148 
 D_55021 Mainz 
 Germany 
;
_publ_contact_author_email ve@mpip-mainz.mpg.de
_publ_contact_author_fax 'Int+6131 379100'
_publ_contact_author_name 'Volker Enkelmann'
_publ_contact_author_phone 'Int+6131 379133'
_publ_section_title
;
 Conjugated Ladder-Type Heteroacenes Bearing Pyrrole and
 Thiophene Ring Units: Facile Synthesis and Characterization
;
_journal_name_full 'Journal of Organic Chemistry'
_journal_page_first 9207
_journal_page_last 9213
_journal_paper_doi 10.1021/jo801898g
_journal_volume 73
_journal_year 2008
_chemical_absolute_configuration unk
_chemical_formula_moiety 'C31 H26 Cl3 N1 S2'
_chemical_formula_sum 'C31 H26 Cl3 N S2'
_chemical_formula_weight 583.04
_space_group_IT_number 33
_symmetry_cell_setting orthorhombic
_symmetry_space_group_name_Hall 'P -2ac -2n'
_symmetry_space_group_name_H-M 'P n 21 a'
_atom_sites_solution_hydrogens geom
_atom_sites_solution_primary direct
_audit_creation_date 07-07-25
_audit_creation_method CRYSTALS_ver_12.39
_cell_angle_alpha 90
_cell_angle_beta 90
_cell_angle_gamma 90
_cell_formula_units_Z 4
_cell_length_a 8.9981(4)
_cell_length_b 13.9190(5)
_cell_length_c 21.4328(8)
_cell_measurement_reflns_used 0
_cell_measurement_temperature 120
_cell_measurement_theta_max 0
_cell_measurement_theta_min 0
_cell_volume 2684.34(18)
_computing_cell_refinement 'Denzo/Scalepack (Otwinowski & Minor, 1996)'
_computing_data_collection 'COLLECT (Nonius BV, 1997)'
_computing_data_reduction 'Denzo/Scalepack (Otwinowski & Minor, 1996)'
_computing_molecular_graphics 'CAMERON (Watkin et al 1996)'
_computing_publication_material 'CRYSTALS (Betteridge et al 2003)'
_computing_structure_refinement 'CRYSTALS (Betteridge et al 2003)'
_computing_structure_solution 'SHELXS 86 (Sheldrick, 1986)'
_diffrn_ambient_temperature 120
_diffrn_measured_fraction_theta_full 0.957
_diffrn_measured_fraction_theta_max 0.935
_diffrn_measurement_device_type 'Nonius Kappa CCD'
_diffrn_measurement_method '\f & \w scans'
_diffrn_radiation_monochromator graphite
_diffrn_radiation_type 'Mo K\a'
_diffrn_radiation_wavelength 0.71073
_diffrn_reflns_av_R_equivalents 0.074
_diffrn_reflns_limit_h_max 11
_diffrn_reflns_limit_h_min 0
_diffrn_reflns_limit_k_max 18
_diffrn_reflns_limit_k_min -18
_diffrn_reflns_limit_l_max 27
_diffrn_reflns_limit_l_min 0
_diffrn_reflns_number 31357
_diffrn_reflns_theta_full 25.025
_diffrn_reflns_theta_max 27.500
_diffrn_reflns_theta_min 4.162
_diffrn_standards_number 0
_exptl_absorpt_coefficient_mu 0.520
_exptl_absorpt_correction_T_max 0.94
_exptl_absorpt_correction_T_min 0.83
_exptl_absorpt_correction_type multi-scan
_exptl_absorpt_process_details 'SORTAV (Blessing)'
_exptl_crystal_colour yellow
_exptl_crystal_density_diffrn 1.443
_exptl_crystal_description prism
_exptl_crystal_F_000 1208
_exptl_crystal_size_max 0.32
_exptl_crystal_size_mid 0.16
_exptl_crystal_size_min 0.11
_refine_diff_density_max 0.45
_refine_diff_density_min -0.57
_refine_ls_extinction_method None
_refine_ls_goodness_of_fit_ref 0.9996
_refine_ls_hydrogen_treatment constr
_refine_ls_matrix_type full
_refine_ls_number_parameters 334
_refine_ls_number_reflns 4332
_refine_ls_number_restraints 1
_refine_ls_R_factor_all 0.0303
_refine_ls_R_factor_gt 0.0303
_refine_ls_shift/su_max 0.005887
_refine_ls_structure_factor_coef F
_refine_ls_weighting_details
;
 Method, part 1, Chebychev polynomial, (Watkin, 1994, Prince, 1982) 
 [weight] = 1.0/[A~0~*T~0~(x)+A~1~*T~1~(x) ... +A~n-1~]*T~n-1~(x)] 
 where A~i~ are the Chebychev coefficients listed below and x= Fcalc/Fmax 
 Method = Robust Weighting (Prince, 1982) 
 W = [weight] * [1-(deltaF/6*sigmaF)^2^]^2^ 
 A~i~ are: 
 0.840 0.596 0.472 
;
_refine_ls_weighting_scheme calc
_refine_ls_wR_factor_all 0.0345
_refine_ls_wR_factor_gt 0.0345
_refine_ls_wR_factor_ref 0.0345
_reflns_limit_h_max 11
_reflns_limit_h_min 0
_reflns_limit_k_max 18
_reflns_limit_k_min -18
_reflns_limit_l_max 27
_reflns_limit_l_min 0
_reflns_number_gt 4332
_reflns_number_total 5006
_reflns_threshold_expression I>2.00u(I)
_oxford_diffrn_Wilson_B_factor 0.00
_oxford_diffrn_Wilson_scale 0.00
_oxford_refine_ls_scale 0.4836(6)
_oxford_structure_analysis_title 'gao Aromat 120K 07-07'
_cod_data_source_file jo801898g_si_003.cif
_cod_data_source_block CRYSTALS_cif
_cod_depositor_comments
;
The following automatic conversions were performed:
'_symmetry_cell_setting' value 'Orthorhombic' changed to 'orthorhombic'
according to '/home/saulius/struct/CIF-dictionaries/cif_core.dic'
dictionary named 'cif_core.dic' version 2.4.1 from 2010-06-29.

Automatic conversion script
Id: cif_fix_enum 1527 2010-12-29 10:47:43Z saulius 
;
_cod_original_sg_symbol_H-M 'P n 21 a '
_cod_original_formula_sum 'C31 H26 Cl3 N1 S2'
_cod_database_code 4023908

loop_
_symmetry_equiv_pos_as_xyz
x,y,z
-x+1/2,y+1/2,z+1/2
-x,y+1/2,-z
x+1/2,y,-z+1/2

loop_
_atom_site_label
_atom_site_type_symbol
_atom_site_fract_x
_atom_site_fract_y
_atom_site_fract_z
_atom_site_U_iso_or_equiv
_atom_site_occupancy
_atom_site_adp_type
_atom_site_refinement_flags_posn
_atom_site_refinement_flags_adp
_atom_site_refinement_flags_occupancy
_atom_site_disorder_assembly
_atom_site_disorder_group
_atom_site_attached_hydrogens
S1 S 0.27799(5) 0.33905(5) 0.29644(2) 0.0207 1.0000 Uani . . . . . .
S2 S -0.58960(5) 0.61394(5) 0.30239(2) 0.0198 1.0000 Uani . . . . . .
N82 N -0.24439(19) 0.35196(13) 0.46083(8) 0.0204 1.0000 Uani . . . . . .
C57 C -0.4802(2) 0.53772(16) 0.34787(9) 0.0186 1.0000 Uani . . . . . .
C66 C -0.0061(2) 0.40072(15) 0.32956(9) 0.0173 1.0000 Uani . . . . . .
C67 C 0.2731(2) 0.24063(14) 0.40183(9) 0.0161 1.0000 Uani . . . . . .
C64 C 0.1303(2) 0.28973(14) 0.39904(9) 0.0165 1.0000 Uani . . . . . .
C65 C 0.1179(2) 0.34673(16) 0.34331(9) 0.0185 1.0000 Uani . . . . . .
C59 C -0.3377(2) 0.41255(15) 0.42899(9) 0.0163 1.0000 Uani . . . . . .
C54 C -0.7030(2) 0.54588(16) 0.40681(10) 0.0204 1.0000 Uani . . . . . .
C63 C 0.0115(2) 0.28893(15) 0.44113(9) 0.0178 1.0000 Uani . . . . . .
C49 C -0.7367(2) 0.60546(18) 0.35593(10) 0.0238 1.0000 Uani . . . . . .
C61 C -0.1226(2) 0.39786(15) 0.37183(9) 0.0151 1.0000 Uani . . . . . .
C70 C 0.5593(2) 0.16671(18) 0.39286(12) 0.0283 1.0000 Uani . . . . . .
C58 C -0.4808(2) 0.44221(17) 0.44423(10) 0.0202 1.0000 Uani . . . . . .
C71 C 0.4698(3) 0.14370(18) 0.44483(10) 0.0275 1.0000 Uani . . . . . .
C60 C -0.2668(2) 0.44466(15) 0.37336(9) 0.0193 1.0000 Uani . . . . . .
C56 C -0.33403(19) 0.50711(14) 0.33163(8) 0.0128 1.0000 Uani . . . . . .
C53 C -0.8089(2) 0.53001(15) 0.45287(10) 0.0194 1.0000 Uani . . . . . .
C75 C -0.1147(3) 0.41714(16) 0.58513(9) 0.0237 1.0000 Uani . . . . . .
C72 C 0.3264(2) 0.18030(17) 0.44833(10) 0.0246 1.0000 Uani . . . . . .
C68 C 0.3630(2) 0.26295(15) 0.35011(9) 0.0183 1.0000 Uani . . . . . .
C73 C -0.2799(2) 0.30549(16) 0.51972(9) 0.0184 1.0000 Uani . . . . . .
C50 C -0.8775(2) 0.64976(16) 0.34977(9) 0.0185 1.0000 Uani . . . . . .
C51 C -0.9793(2) 0.63450(15) 0.39706(10) 0.0228 1.0000 Uani . . . . . .
C55 C -0.5510(2) 0.50647(15) 0.40240(9) 0.0179 1.0000 Uani . . . . . .
C74 C -0.2690(2) 0.37341(16) 0.57610(9) 0.0203 1.0000 Uani . . . . . .
C62 C -0.1142(2) 0.34278(14) 0.42681(8) 0.0130 1.0000 Uani . . . . . .
C52 C -0.9467(2) 0.57342(18) 0.44717(10) 0.0242 1.0000 Uani . . . . . .
C78 C 0.0522(3) 0.6110(3) 0.69591(12) 0.0411 1.0000 Uani . . . . . .
C69 C 0.5073(2) 0.22636(17) 0.34526(11) 0.0249 1.0000 Uani . . . . . .
C76 C -0.1053(2) 0.48586(18) 0.63990(11) 0.0266 1.0000 Uani . . . . . .
C77 C 0.0355(3) 0.54525(19) 0.63864(12) 0.0341 1.0000 Uani . . . . . .
Cl48 Cl 0.42593(7) 0.44547(6) 0.67727(3) 0.0395 1.0000 Uani . . . . . .
Cl80 Cl 0.21612(9) 0.29825(7) 0.71093(3) 0.0558 1.0000 Uani . . . . . .
Cl81 Cl 0.31624(8) 0.31414(7) 0.58408(3) 0.0511 1.0000 Uani . . . . . .
C79 C 0.3661(2) 0.3295(2) 0.66224(11) 0.0340 1.0000 Uani . . . . . .
H661 H -0.0114 0.4374 0.2923 0.0159 1.0000 Uiso R . . . . .
H631 H 0.0181 0.2518 0.4782 0.0116 1.0000 Uiso R . . . . .
H701 H 0.6582 0.1431 0.3907 0.0374 1.0000 Uiso R . . . . .
H581 H -0.5296 0.4178 0.4802 0.0201 1.0000 Uiso R . . . . .
H711 H 0.5072 0.1020 0.4762 0.0254 1.0000 Uiso R . . . . .
H561 H -0.2885 0.5269 0.2938 0.0105 1.0000 Uiso R . . . . .
H531 H -0.7887 0.4884 0.4870 0.0281 1.0000 Uiso R . . . . .
H751 H -0.0444 0.3670 0.5911 0.0247 1.0000 Uiso R . . . . .
H752 H -0.0906 0.4518 0.5483 0.0247 1.0000 Uiso R . . . . .
H721 H 0.2640 0.1637 0.4824 0.0230 1.0000 Uiso R . . . . .
H731 H -0.3783 0.2812 0.5168 0.0212 1.0000 Uiso R . . . . .
H732 H -0.2124 0.2537 0.5252 0.0212 1.0000 Uiso R . . . . .
H501 H -0.8987 0.6904 0.3153 0.0310 1.0000 Uiso R . . . . .
H511 H -1.0731 0.6655 0.3946 0.0237 1.0000 Uiso R . . . . .
H741 H -0.2917 0.3373 0.6125 0.0207 1.0000 Uiso R . . . . .
H742 H -0.3395 0.4237 0.5714 0.0207 1.0000 Uiso R . . . . .
H521 H -1.0208 0.5626 0.4779 0.0194 1.0000 Uiso R . . . . .
H781 H 0.1413 0.6473 0.6924 0.0418 1.0000 Uiso R . . . . .
H782 H 0.0553 0.5735 0.7329 0.0418 1.0000 Uiso R . . . . .
H783 H -0.0304 0.6534 0.6976 0.0418 1.0000 Uiso R . . . . .
H691 H 0.5688 0.2403 0.3104 0.0183 1.0000 Uiso R . . . . .
H761 H -0.1063 0.4491 0.6772 0.0288 1.0000 Uiso R . . . . .
H762 H -0.1897 0.5268 0.6390 0.0288 1.0000 Uiso R . . . . .
H771 H 0.1194 0.5039 0.6374 0.0426 1.0000 Uiso R . . . . .
H772 H 0.0337 0.5838 0.6021 0.0426 1.0000 Uiso R . . . . .
H791 H 0.4459 0.2869 0.6711 0.0310 1.0000 Uiso R . . . . .

loop_
_atom_site_aniso_label
_atom_site_aniso_U_11
_atom_site_aniso_U_22
_atom_site_aniso_U_33
_atom_site_aniso_U_23
_atom_site_aniso_U_13
_atom_site_aniso_U_12
S1 0.0191(2) 0.0273(3) 0.0157(2) 0.0003(2) 0.00151(17) 0.0017(2)
S2 0.0203(2) 0.0231(3) 0.0161(2) 0.0048(2) -0.00217(18) 0.0031(2)
N82 0.0230(8) 0.0238(10) 0.0145(8) 0.0036(7) 0.0029(6) -0.0024(8)
C57 0.0183(9) 0.0220(11) 0.0155(9) 0.0054(7) -0.0009(7) 0.0003(9)
C66 0.0222(9) 0.0173(10) 0.0124(8) -0.0084(7) 0.0022(8) -0.0034(8)
C67 0.0238(9) 0.0115(9) 0.0131(8) -0.0049(7) 0.0015(7) 0.0000(8)
C64 0.0191(9) 0.0096(9) 0.0207(10) 0.0046(7) 0.0043(7) -0.0038(7)
C65 0.0185(8) 0.0225(11) 0.0145(8) 0.0060(8) 0.0026(7) -0.0080(8)
C59 0.0176(9) 0.0193(10) 0.0121(8) -0.0031(7) -0.0049(7) -0.0004(8)
C54 0.0128(8) 0.0207(11) 0.0277(11) 0.0000(8) -0.0038(8) -0.0025(8)
C63 0.0205(9) 0.0127(10) 0.0204(10) 0.0072(7) -0.0040(8) -0.0025(8)
C49 0.0161(8) 0.0325(12) 0.0228(9) -0.0032(9) 0.0003(8) -0.0007(9)
C61 0.0118(8) 0.0197(10) 0.0138(8) -0.0050(7) 0.0021(6) -0.0035(7)
C70 0.0175(9) 0.0309(14) 0.0366(13) -0.0045(10) 0.0040(9) 0.0106(9)
C58 0.0201(9) 0.0195(10) 0.0211(9) -0.0005(8) -0.0071(8) -0.0040(9)
C71 0.0337(11) 0.0290(13) 0.0198(10) 0.0063(9) -0.0015(9) 0.0065(10)
C60 0.0262(9) 0.0139(10) 0.0177(9) 0.0013(8) 0.0007(8) -0.0081(9)
C56 0.0121(7) 0.0118(9) 0.0144(8) 0.0031(7) 0.0003(7) -0.0027(7)
C53 0.0180(9) 0.0142(10) 0.0261(10) -0.0074(8) -0.0040(8) 0.0011(8)
C75 0.0356(11) 0.0276(12) 0.0077(8) -0.0017(8) 0.0017(8) 0.0023(10)
C72 0.0221(9) 0.0335(13) 0.0181(9) 0.0030(9) -0.0049(8) -0.0035(9)
C68 0.0234(9) 0.0194(10) 0.0123(8) -0.0003(7) 0.0050(7) 0.0004(8)
C73 0.0189(8) 0.0220(10) 0.0143(9) -0.0016(8) 0.0032(7) 0.0049(8)
C50 0.0193(8) 0.0255(11) 0.0107(8) -0.0038(8) -0.0050(7) 0.0052(8)
C51 0.0214(8) 0.0133(11) 0.0336(11) -0.0080(8) -0.0048(8) -0.0077(8)
C55 0.0204(9) 0.0109(9) 0.0222(9) -0.0052(8) 0.0004(8) -0.0075(7)
C74 0.0274(10) 0.0225(11) 0.0110(8) 0.0041(8) 0.0071(8) -0.0070(9)
C62 0.0152(7) 0.0152(9) 0.0085(7) 0.0047(7) -0.0008(6) -0.0019(8)
C52 0.0195(10) 0.0368(13) 0.0163(9) 0.0027(9) -0.0078(8) -0.0018(9)
C78 0.0481(14) 0.0453(16) 0.0300(12) 0.0015(12) 0.0046(11) -0.0087(15)
C69 0.0206(10) 0.0320(13) 0.0222(10) 0.0002(9) 0.0001(8) -0.0055(9)
C76 0.0245(10) 0.0334(13) 0.0219(11) -0.0028(9) -0.0042(9) 0.0056(9)
C77 0.0414(13) 0.0334(14) 0.0276(12) -0.0122(10) 0.0039(10) -0.0111(11)
Cl48 0.0354(3) 0.0391(4) 0.0441(4) -0.0099(3) 0.0095(3) -0.0146(3)
Cl80 0.0572(4) 0.0759(6) 0.0342(4) 0.0115(4) 0.0093(3) -0.0325(4)
Cl81 0.0481(4) 0.0775(6) 0.0276(3) -0.0143(3) 0.0124(3) -0.0318(4)
C79 0.0248(10) 0.0459(16) 0.0314(12) 0.0224(12) 0.0015(9) 0.0023(11)

loop_
_atom_type_symbol
_atom_type_scat_dispersion_real
_atom_type_scat_dispersion_imag
_atom_type_scat_Cromer_Mann_a1
_atom_type_scat_Cromer_Mann_b1
_atom_type_scat_Cromer_Mann_a2
_atom_type_scat_Cromer_Mann_b2
_atom_type_scat_Cromer_Mann_a3
_atom_type_scat_Cromer_Mann_b3
_atom_type_scat_Cromer_Mann_a4
_atom_type_scat_Cromer_Mann_b4
_atom_type_scat_Cromer_Mann_c
_atom_type_scat_source
C 0.0033 0.0016 2.3100 20.8439 1.0200 10.2075 1.5886 0.5687 0.8650 51.6512 0.2156 'International Tables Vol C 4.2.6.8 and 6.1.1.4'
H 0.0000 0.0000 0.4930 10.5109 0.3229 26.1257 0.1402 3.1424 0.0408 57.7998 0.0030 'International Tables Vol C 4.2.6.8 and 6.1.1.4'
Cl 0.1484 0.1585 11.4604 0.0104 7.1964 1.1662 6.2556 18.5194 1.6455 47.7784 -9.5574 'International Tables Vol C 4.2.6.8 and 6.1.1.4'
S 0.1246 0.1234 6.9053 1.4679 5.2034 22.2151 1.4379 0.2536 1.5863 56.1720 0.8669 'International Tables Vol C 4.2.6.8 and 6.1.1.4'
N 0.0061 0.0033 12.2126 0.0057 3.1322 9.8933 2.0125 28.9975 1.1663 0.5826 -11.5290 'International Tables Vol C 4.2.6.8 and 6.1.1.4'

loop_
_geom_angle_atom_site_label_1
_geom_angle_site_symmetry_1
_geom_angle_atom_site_label_2
_geom_angle_site_symmetry_2
_geom_angle_atom_site_label_3
_geom_angle_site_symmetry_3
_geom_angle
_geom_angle_publ_flag
C65 . S1 . C68 . 91.12(9) yes
C57 . S2 . C49 . 91.11(10) yes
C59 . N82 . C73 . 124.81(17) yes
C59 . N82 . C62 . 108.21(16) yes
C73 . N82 . C62 . 126.97(16) yes
S2 . C57 . C56 . 124.46(15) yes
S2 . C57 . C55 . 113.47(15) yes
C56 . C57 . C55 . 122.06(18) yes
C65 . C66 . C61 . 117.21(19) yes
C65 . C66 . H661 . 120.970 no
C61 . C66 . H661 . 121.810 no
C64 . C67 . C72 . 128.15(18) yes
C64 . C67 . C68 . 111.81(18) yes
C72 . C67 . C68 . 120.01(19) yes
C67 . C64 . C65 . 111.17(17) yes
C67 . C64 . C63 . 130.08(18) yes
C65 . C64 . C63 . 118.75(18) yes
C64 . C65 . S1 . 112.16(15) yes
C64 . C65 . C66 . 122.79(18) yes
S1 . C65 . C66 . 125.05(15) yes
N82 . C59 . C58 . 129.21(19) yes
N82 . C59 . C60 . 109.56(18) yes
C58 . C59 . C60 . 121.23(19) yes
C49 . C54 . C53 . 119.85(18) yes
C49 . C54 . C55 . 111.71(18) yes
C53 . C54 . C55 . 128.43(19) yes
C64 . C63 . C62 . 118.34(18) yes
C64 . C63 . H631 . 119.800 no
C62 . C63 . H631 . 121.858 no
S2 . C49 . C54 . 112.63(15) yes
S2 . C49 . C50 . 125.77(17) yes
C54 . C49 . C50 . 121.56(18) yes
C66 . C61 . C60 . 132.66(19) yes
C66 . C61 . C62 . 121.45(18) yes
C60 . C61 . C62 . 105.88(16) yes
C71 . C70 . C69 . 121.3(2) yes
C71 . C70 . H701 . 119.619 no
C69 . C70 . H701 . 119.004 no
C59 . C58 . C55 . 116.87(19) yes
C59 . C58 . H581 . 120.792 no
C55 . C58 . H581 . 122.282 no
C70 . C71 . C72 . 119.3(2) yes
C70 . C71 . H711 . 119.611 no
C72 . C71 . H711 . 121.054 no
C61 . C60 . C59 . 106.17(17) yes
C61 . C60 . C56 . 131.06(18) yes
C59 . C60 . C56 . 122.75(19) yes
C57 . C56 . C60 . 115.64(17) yes
C57 . C56 . H561 . 121.348 no
C60 . C56 . H561 . 122.973 no
C54 . C53 . C52 . 118.8(2) yes
C54 . C53 . H531 . 120.810 no
C52 . C53 . H531 . 120.330 no
C74 . C75 . C76 . 113.57(18) yes
C74 . C75 . H751 . 109.225 no
C76 . C75 . H751 . 108.754 no
C74 . C75 . H752 . 107.722 no
C76 . C75 . H752 . 108.041 no
H751 . C75 . H752 . 109.466 no
C71 . C72 . C67 . 120.3(2) yes
C71 . C72 . H721 . 120.087 no
C67 . C72 . H721 . 119.656 no
C67 . C68 . S1 . 113.70(15) yes
C67 . C68 . C69 . 120.8(2) yes
S1 . C68 . C69 . 125.48(16) yes
N82 . C73 . C74 . 113.26(18) yes
N82 . C73 . H731 . 107.841 no
C74 . C73 . H731 . 109.260 no
N82 . C73 . H732 . 107.741 no
C74 . C73 . H732 . 109.212 no
H731 . C73 . H732 . 109.467 no
C49 . C50 . C51 . 117.22(19) yes
C49 . C50 . H501 . 120.743 no
C51 . C50 . H501 . 121.983 no
C50 . C51 . C52 . 121.1(2) yes
C50 . C51 . H511 . 118.599 no
C52 . C51 . H511 . 120.254 no
C54 . C55 . C58 . 127.43(19) yes
C54 . C55 . C57 . 111.07(18) yes
C58 . C55 . C57 . 121.45(19) yes
C73 . C74 . C75 . 113.73(16) yes
C73 . C74 . H741 . 107.780 no
C75 . C74 . H741 . 107.612 no
C73 . C74 . H742 . 109.100 no
C75 . C74 . H742 . 109.078 no
H741 . C74 . H742 . 109.467 no
C61 . C62 . C63 . 121.45(17) yes
C61 . C62 . N82 . 110.15(16) yes
C63 . C62 . N82 . 128.39(17) yes
C51 . C52 . C53 . 121.3(2) yes
C51 . C52 . H521 . 118.824 no
C53 . C52 . H521 . 119.863 no
C77 . C78 . H781 . 109.596 no
C77 . C78 . H782 . 109.984 no
H781 . C78 . H782 . 109.476 no
C77 . C78 . H783 . 108.817 no
H781 . C78 . H783 . 109.477 no
H782 . C78 . H783 . 109.476 no
C68 . C69 . C70 . 118.3(2) yes
C68 . C69 . H691 . 121.672 no
C70 . C69 . H691 . 120.064 no
C75 . C76 . C77 . 112.18(19) yes
C75 . C76 . H761 . 108.151 no
C77 . C76 . H761 . 108.502 no
C75 . C76 . H762 . 108.518 no
C77 . C76 . H762 . 109.978 no
H761 . C76 . H762 . 109.467 no
C78 . C77 . C76 . 113.1(2) yes
C78 . C77 . H771 . 107.717 no
C76 . C77 . H771 . 109.572 no
C78 . C77 . H772 . 108.876 no
C76 . C77 . H772 . 108.028 no
H771 . C77 . H772 . 109.467 no
Cl80 . C79 . Cl81 . 109.96(14) yes
Cl80 . C79 . Cl48 . 110.99(16) yes
Cl81 . C79 . Cl48 . 111.84(13) yes
Cl80 . C79 . H791 . 107.826 no
Cl81 . C79 . H791 . 108.077 no
Cl48 . C79 . H791 . 108.001 no

loop_
_geom_bond_atom_site_label_1
_geom_bond_site_symmetry_1
_geom_bond_atom_site_label_2
_geom_bond_site_symmetry_2
_geom_bond_distance
_geom_bond_publ_flag
S1 . C65 . 1.759(2) yes
S1 . C68 . 1.741(2) yes
S2 . C57 . 1.745(2) yes
S2 . C49 . 1.756(2) yes
N82 . C59 . 1.372(3) yes
N82 . C73 . 1.454(3) yes
N82 . C62 . 1.386(2) yes
C57 . C56 . 1.426(3) yes
C57 . C55 . 1.401(3) yes
C66 . C65 . 1.377(3) yes
C66 . C61 . 1.386(3) yes
C66 . H661 . 0.950 no
C67 . C64 . 1.457(3) yes
C67 . C72 . 1.389(3) yes
C67 . C68 . 1.407(3) yes
C64 . C65 . 1.438(3) yes
C64 . C63 . 1.398(3) yes
C59 . C58 . 1.391(3) yes
C59 . C60 . 1.424(3) yes
C54 . C49 . 1.403(3) yes
C54 . C53 . 1.390(3) yes
C54 . C55 . 1.477(3) yes
C63 . C62 . 1.391(3) yes
C63 . H631 . 0.950 no
C49 . C50 . 1.415(3) yes
C61 . C60 . 1.452(3) yes
C61 . C62 . 1.408(3) yes
C70 . C71 . 1.412(3) yes
C70 . C69 . 1.396(3) yes
C70 . H701 . 0.950 no
C58 . C55 . 1.415(3) yes
C58 . H581 . 0.950 no
C71 . C72 . 1.389(3) yes
C71 . H711 . 0.950 no
C60 . C56 . 1.386(3) yes
C56 . H561 . 0.950 no
C53 . C52 . 1.385(3) yes
C53 . H531 . 0.950 no
C75 . C74 . 1.528(3) yes
C75 . C76 . 1.517(3) yes
C75 . H751 . 0.950 no
C75 . H752 . 0.950 no
C72 . H721 . 0.950 no
C68 . C69 . 1.399(3) yes
C73 . C74 . 1.537(3) yes
C73 . H731 . 0.950 no
C73 . H732 . 0.950 no
C50 . C51 . 1.382(3) yes
C50 . H501 . 0.950 no
C51 . C52 . 1.401(3) yes
C51 . H511 . 0.950 no
C74 . H741 . 0.950 no
C74 . H742 . 0.950 no
C52 . H521 . 0.950 no
C78 . C77 . 1.539(4) yes
C78 . H781 . 0.950 no
C78 . H782 . 0.950 no
C78 . H783 . 0.950 no
C69 . H691 . 0.950 no
C76 . C77 . 1.513(3) yes
C76 . H761 . 0.950 no
C76 . H762 . 0.950 no
C77 . H771 . 0.950 no
C77 . H772 . 0.950 no
Cl48 . C79 . 1.732(3) yes
Cl80 . C79 . 1.760(2) yes
Cl81 . C79 . 1.747(3) yes
C79 . H791 . 0.950 no

loop_
_cod_related_entry_id
_cod_related_entry_database
_cod_related_entry_code
1 ChemSpider 30658803
